data_4102552
loop_
_publ_author_name
'Paola Romanato'
'Simon Duttwyler'
'Anthony Linden'
'Kim K. Baldridge'
'Jay S. Siegel'

_publ_contact_author_address
; Institute of Organic Chemistry
   University of Z\"urich
   Winterthurerstrasse 190
   CH-8057 Z\"urich
   Switzerland
;
_publ_contact_author_email alinden@oci.uzh.ch
_publ_contact_author_fax '41 44 635 6812'
_publ_contact_author_name 'Dr. Anthony Linden'
_publ_contact_author_phone '41 44 635 4228'
_publ_section_title
;
 Intramolecular Halogen Stabilization of Silylium Ions Directs Gearing
 Dynamics
;
_journal_name_full 'Journal of the American Chemical Society'
_journal_page_first 7828
_journal_page_last 7829
_journal_paper_doi 10.1021/ja9109665
_journal_volume 132
_journal_year 2010
_chemical_formula_moiety '0.645(C24 H23 F4 O Si 1+), 1.355(C24 H25 F4 O Si 1+), 2(C24 B F20 1-), C6 H14'
_chemical_formula_sum 'C102 H62.71 B2 F48 O2 Si2'
_chemical_formula_weight 2310.03
_chemical_name_systematic
;
  ?
;
_space_group_IT_number 2
_symmetry_cell_setting triclinic
_symmetry_Int_Tables_number 2
_symmetry_space_group_name_Hall '-P 1'
_symmetry_space_group_name_H-M 'P -1'
_atom_sites_solution_hydrogens geom
_atom_sites_solution_primary direct
_atom_sites_solution_secondary difmap
_audit_creation_date 2009-12-11
_audit_creation_method SHELXL-97
_cell_angle_alpha 76.7190(13)
_cell_angle_beta 76.9370(11)
_cell_angle_gamma 79.5644(12)
_cell_formula_units_Z 2
_cell_length_a 15.9428(4)
_cell_length_b 17.3376(3)
_cell_length_c 19.1253(3)
_cell_measurement_reflns_used 50720
_cell_measurement_temperature 160(1)
_cell_measurement_theta_max 25.0
_cell_measurement_theta_min 2.0
_cell_volume 4965.13(17)
_computing_cell_refinement 'DENZO-SMN (Otwinowski & Minor, 1997)'
_computing_data_collection 'COLLECT (Nonius, 2000)'
_computing_data_reduction 'DENZO-SMN and SCALEPACK (Otwinowski & Minor, 1997)'
_computing_molecular_graphics 'ORTEPII (Johnson, 1976)'
_computing_publication_material 'SHELXL97 and PLATON (Spek, 2008)'
_computing_structure_refinement 'SHELXL97 (Sheldrick, 1997)'
_computing_structure_solution 'SIR92 (Altomare et al., 1994)'
_diffrn_ambient_temperature 160(1)
_diffrn_detector '65 mm CCD camera on \k goniostat'
_diffrn_detector_area_resol_mean 9
_diffrn_measured_fraction_theta_full 0.991
_diffrn_measured_fraction_theta_max 0.991
_diffrn_measurement_device_type 'Nonius KappaCCD area-detector diffractometer'
_diffrn_measurement_method '\w scans with \k offsets'
_diffrn_radiation_monochromator 'horizontally mounted graphite crystal'
_diffrn_radiation_source 'Nonius FR590 sealed tube generator'
_diffrn_radiation_type 'Mo K\a'
_diffrn_radiation_wavelength 0.71073
_diffrn_reflns_av_R_equivalents 0.0436
_diffrn_reflns_av_sigmaI/netI 0.0377
_diffrn_reflns_limit_h_max 18
_diffrn_reflns_limit_h_min -18
_diffrn_reflns_limit_k_max 20
_diffrn_reflns_limit_k_min -20
_diffrn_reflns_limit_l_max 22
_diffrn_reflns_limit_l_min -22
_diffrn_reflns_number 69174
_diffrn_reflns_theta_full 25.01
_diffrn_reflns_theta_max 25.01
_diffrn_reflns_theta_min 2.27
_diffrn_standards_decay_% 0
_diffrn_standards_number 0
_exptl_absorpt_coefficient_mu 0.176
_exptl_absorpt_correction_T_max 0.968
_exptl_absorpt_correction_T_min 0.911
_exptl_absorpt_correction_type multi-scan
_exptl_absorpt_process_details '(Blessing, 1995)'
_exptl_crystal_colour colourless
_exptl_crystal_density_diffrn 1.545
_exptl_crystal_density_method 'not measured'
_exptl_crystal_description prism
_exptl_crystal_F_000 2321
_exptl_crystal_size_max 0.32
_exptl_crystal_size_mid 0.25
_exptl_crystal_size_min 0.20
_refine_diff_density_max 0.672
_refine_diff_density_min -0.413
_refine_diff_density_rms 0.068
_refine_ls_extinction_coef 0.0037(3)
_refine_ls_extinction_expression Fc^*^=kFc[1+0.001xFc^2^\l^3^/sin(2\q)]^-1/4^
_refine_ls_extinction_method SHELXL
_refine_ls_goodness_of_fit_ref 1.046
_refine_ls_hydrogen_treatment constr
_refine_ls_matrix_type full
_refine_ls_number_parameters 1425
_refine_ls_number_reflns 17366
_refine_ls_number_restraints 84
_refine_ls_restrained_S_all 1.047
_refine_ls_R_factor_all 0.0646
_refine_ls_R_factor_gt 0.0441
_refine_ls_shift/su_max 0.002
_refine_ls_shift/su_mean 0.000
_refine_ls_structure_factor_coef Fsqd
_refine_ls_weighting_details 'w=1/[\s^2^(Fo^2^)+(0.0661P)^2^+1.1489P] where P=(Fo^2^+2Fc^2^)/3'
_refine_ls_weighting_scheme calc
_refine_ls_wR_factor_gt 0.1137
_refine_ls_wR_factor_ref 0.1235
_reflns_number_gt 12924
_reflns_number_total 17369
_reflns_threshold_expression 'I > 2\s(I)'
_cod_data_source_file ja9109665_si_002.cif
_cod_data_source_block 1a.THF_1a.Et2O
_cod_original_sg_symbol_H-M 'P -1 '
_cod_database_code 4102552

loop_
_symmetry_equiv_pos_as_xyz
'x, y, z'
'-x, -y, -z'

loop_
_atom_site_label
_atom_site_type_symbol
_atom_site_fract_x
_atom_site_fract_y
_atom_site_fract_z
_atom_site_U_iso_or_equiv
_atom_site_adp_type
_atom_site_occupancy
_atom_site_symmetry_multiplicity
_atom_site_calc_flag
_atom_site_refinement_flags
_atom_site_disorder_assembly
_atom_site_disorder_group
Si1 Si 0.23603(4) 0.72717(4) 0.34842(4) 0.04028(16) Uani 1 1 d . A .
F1 F 0.24367(11) 0.77877(10) 0.11830(9) 0.0675(5) Uani 1 1 d . . .
F2 F 0.21540(12) 0.94793(10) 0.28284(9) 0.0693(5) Uani 1 1 d . . .
F3 F 0.52134(12) 0.59709(10) 0.31898(9) 0.0692(5) Uani 1 1 d . . .
F4 F 0.35587(11) 0.80508(9) 0.42888(8) 0.0590(4) Uani 1 1 d . . .
C1 C 0.33143(16) 0.77272(14) 0.28623(12) 0.0404(5) Uani 1 1 d . . .
C2 C 0.32006(17) 0.82429(14) 0.21876(12) 0.0422(6) Uani 1 1 d . . .
C3 C 0.39198(19) 0.84462(17) 0.16517(14) 0.0531(7) Uani 1 1 d . . .
H3 H 0.3835 0.8791 0.1202 0.064 Uiso 1 1 calc R . .
C4 C 0.47541(19) 0.81546(19) 0.17626(14) 0.0602(8) Uani 1 1 d . . .
H4 H 0.5239 0.8275 0.1383 0.072 Uiso 1 1 calc R . .
C5 C 0.48786(18) 0.76876(17) 0.24276(13) 0.0520(7) Uani 1 1 d . . .
H5 H 0.5453 0.7502 0.2511 0.062 Uiso 1 1 calc R . .
C6 C 0.41715(16) 0.74838(15) 0.29805(12) 0.0428(6) Uani 1 1 d . . .
C7 C 0.23301(17) 0.86118(14) 0.20147(12) 0.0426(6) Uani 1 1 d . . .
C8 C 0.19826(19) 0.84028(16) 0.15000(14) 0.0528(7) Uani 1 1 d . . .
C9 C 0.1206(2) 0.8765(2) 0.12946(17) 0.0667(8) Uani 1 1 d . . .
H9 H 0.0985 0.8583 0.0949 0.080 Uiso 1 1 calc R . .
C10 C 0.0760(2) 0.9402(2) 0.16097(18) 0.0694(8) Uani 1 1 d . . .
H10 H 0.0231 0.9670 0.1470 0.083 Uiso 1 1 calc R . .
C11 C 0.1071(2) 0.96548(17) 0.21225(17) 0.0645(8) Uani 1 1 d . . .
H11 H 0.0766 1.0093 0.2338 0.077 Uiso 1 1 calc R . .
C12 C 0.1837(2) 0.92522(15) 0.23120(14) 0.0519(7) Uani 1 1 d . . .
C13 C 0.43787(16) 0.70370(15) 0.37006(13) 0.0422(6) Uani 1 1 d . . .
C14 C 0.49255(17) 0.63165(16) 0.37849(14) 0.0492(6) Uani 1 1 d . . .
C15 C 0.51856(18) 0.59347(17) 0.44292(16) 0.0560(7) Uani 1 1 d . . .
H15 H 0.5564 0.5443 0.4458 0.067 Uiso 1 1 calc R . .
C16 C 0.48823(18) 0.62851(18) 0.50356(15) 0.0551(7) Uani 1 1 d . . .
H16 H 0.5051 0.6029 0.5488 0.066 Uiso 1 1 calc R . .
C17 C 0.43400(18) 0.69999(17) 0.49908(14) 0.0510(6) Uani 1 1 d . . .
H17 H 0.4131 0.7243 0.5406 0.061 Uiso 1 1 calc R . .
C18 C 0.41095(17) 0.73519(15) 0.43312(13) 0.0448(6) Uani 1 1 d . . .
C19 C 0.2554(2) 0.64550(17) 0.42614(15) 0.0571(7) Uani 1 1 d . . .
H191 H 0.2630 0.6679 0.4665 0.086 Uiso 1 1 calc R . .
H192 H 0.3079 0.6095 0.4109 0.086 Uiso 1 1 calc R . .
H193 H 0.2055 0.6156 0.4424 0.086 Uiso 1 1 calc R . .
C20 C 0.13630(19) 0.79253(17) 0.37813(16) 0.0593(7) Uani 1 1 d . . .
H201 H 0.0949 0.7603 0.4134 0.089 Uiso 1 1 calc R . .
H202 H 0.1104 0.8199 0.3356 0.089 Uiso 1 1 calc R . .
H203 H 0.1503 0.8323 0.4013 0.089 Uiso 1 1 calc R . .
F5 F 0.69694(9) 0.39302(8) 0.38071(7) 0.0442(3) Uani 1 1 d . . .
F6 F 0.76492(12) 0.50016(9) 0.42282(8) 0.0610(4) Uani 1 1 d . . .
F7 F 0.91217(11) 0.55854(9) 0.33964(9) 0.0610(4) Uani 1 1 d . . .
F8 F 0.98584(9) 0.50861(8) 0.21219(8) 0.0518(4) Uani 1 1 d . . .
F9 F 0.92350(8) 0.39860(8) 0.17147(7) 0.0400(3) Uani 1 1 d . . .
F10 F 0.92503(8) 0.23505(8) 0.24677(7) 0.0399(3) Uani 1 1 d . . .
F11 F 1.01720(9) 0.15246(8) 0.14631(8) 0.0520(4) Uani 1 1 d . . .
F12 F 0.95755(12) 0.15758(10) 0.02229(8) 0.0678(5) Uani 1 1 d . . .
F13 F 0.80263(12) 0.24691(11) 0.00237(8) 0.0727(5) Uani 1 1 d . . .
F14 F 0.70851(9) 0.32668(9) 0.10196(7) 0.0504(4) Uani 1 1 d . . .
F15 F 0.82172(9) 0.25555(8) 0.39540(7) 0.0441(3) Uani 1 1 d . . .
F16 F 0.79758(10) 0.11292(8) 0.47635(7) 0.0551(4) Uani 1 1 d . . .
F17 F 0.69913(11) 0.01956(8) 0.44147(8) 0.0595(4) Uani 1 1 d . . .
F18 F 0.62177(10) 0.07540(8) 0.32287(9) 0.0589(4) Uani 1 1 d . . .
F19 F 0.64744(9) 0.21776(8) 0.23855(7) 0.0438(3) Uani 1 1 d . . .
F20 F 0.56111(8) 0.32977(8) 0.32634(7) 0.0426(3) Uani 1 1 d . . .
F21 F 0.43397(9) 0.44289(9) 0.29160(8) 0.0580(4) Uani 1 1 d . . .
F22 F 0.46463(10) 0.56817(10) 0.17802(9) 0.0643(4) Uani 1 1 d . . .
F23 F 0.62829(10) 0.57663(9) 0.09888(8) 0.0589(4) Uani 1 1 d . . .
F24 F 0.75863(8) 0.46389(8) 0.13234(7) 0.0428(3) Uani 1 1 d . . .
C21 C 0.80743(14) 0.38688(12) 0.27538(11) 0.0311(5) Uani 1 1 d . . .
C22 C 0.77108(15) 0.41792(13) 0.33791(11) 0.0357(5) Uani 1 1 d . . .
C23 C 0.80407(17) 0.47425(14) 0.36044(12) 0.0418(6) Uani 1 1 d . . .
C24 C 0.87729(17) 0.50404(13) 0.31864(13) 0.0426(6) Uani 1 1 d . . .
C25 C 0.91518(15) 0.47786(13) 0.25498(13) 0.0384(5) Uani 1 1 d . . .
C26 C 0.88096(14) 0.42020(13) 0.23510(11) 0.0333(5) Uani 1 1 d . . .
C27 C 0.81225(14) 0.28735(12) 0.17986(11) 0.0320(5) Uani 1 1 d . . .
C28 C 0.89180(15) 0.24048(13) 0.18635(11) 0.0335(5) Uani 1 1 d . . .
C29 C 0.94103(15) 0.19753(13) 0.13520(13) 0.0396(5) Uani 1 1 d . . .
C30 C 0.91114(18) 0.19958(15) 0.07284(13) 0.0467(6) Uani 1 1 d . . .
C31 C 0.83331(18) 0.24439(15) 0.06334(13) 0.0475(6) Uani 1 1 d . . .
C32 C 0.78543(16) 0.28626(14) 0.11620(12) 0.0390(5) Uani 1 1 d . . .
C33 C 0.73414(14) 0.24614(12) 0.31251(11) 0.0321(5) Uani 1 1 d . . .
C34 C 0.77000(15) 0.21469(13) 0.37441(12) 0.0357(5) Uani 1 1 d . . .
C35 C 0.75856(16) 0.14026(14) 0.41815(12) 0.0407(5) Uani 1 1 d . . .
C36 C 0.70854(17) 0.09306(13) 0.40101(13) 0.0453(6) Uani 1 1 d . . .
C37 C 0.67041(16) 0.12110(14) 0.34078(13) 0.0418(6) Uani 1 1 d . . .
C38 C 0.68439(15) 0.19485(13) 0.29874(12) 0.0359(5) Uani 1 1 d . . .
C39 C 0.66816(14) 0.38906(13) 0.23021(11) 0.0317(5) Uani 1 1 d . . .
C40 C 0.58298(15) 0.38891(13) 0.26822(11) 0.0345(5) Uani 1 1 d . . .
C41 C 0.51499(15) 0.44710(14) 0.25175(12) 0.0398(5) Uani 1 1 d . . .
C42 C 0.53004(16) 0.51043(14) 0.19466(13) 0.0433(6) Uani 1 1 d . . .
C43 C 0.61282(16) 0.51473(14) 0.15516(12) 0.0406(5) Uani 1 1 d . . .
C44 C 0.67874(14) 0.45532(13) 0.17336(11) 0.0349(5) Uani 1 1 d . . .
B1 B 0.75521(16) 0.32716(14) 0.25010(13) 0.0310(5) Uani 1 1 d . . .
O1 O 0.20992(9) 0.67673(10) 0.28647(9) 0.0439(4) Uani 1 1 d D . .
C45A C 0.2792(6) 0.6204(5) 0.2496(6) 0.0570(15) Uani 0.645(4) 1 d PDU A 1
H451 H 0.3131 0.6489 0.2041 0.068 Uiso 0.645(4) 1 calc PR A 1
H452 H 0.3193 0.5910 0.2825 0.068 Uiso 0.645(4) 1 calc PR A 1
C46A C 0.2282(3) 0.5674(3) 0.2342(3) 0.0619(11) Uani 0.645(4) 1 d PU A 1
H461 H 0.2210 0.5205 0.2748 0.074 Uiso 0.645(4) 1 calc PR A 1
H462 H 0.2567 0.5482 0.1885 0.074 Uiso 0.645(4) 1 calc PR A 1
C47A C 0.1401(3) 0.6171(3) 0.2260(3) 0.0634(11) Uani 0.645(4) 1 d PU A 1
H471 H 0.1430 0.6500 0.1760 0.076 Uiso 0.645(4) 1 calc PR A 1
H472 H 0.0948 0.5819 0.2352 0.076 Uiso 0.645(4) 1 calc PR A 1
C48A C 0.1202(3) 0.6688(4) 0.2808(4) 0.0618(14) Uani 0.645(4) 1 d PDU A 1
H481 H 0.0873 0.6429 0.3281 0.074 Uiso 0.645(4) 1 calc PR A 1
H482 H 0.0874 0.7213 0.2632 0.074 Uiso 0.645(4) 1 calc PR A 1
C45B C 0.2746(13) 0.6090(9) 0.2625(11) 0.0588(19) Uani 0.355(4) 1 d PDU A 2
H453 H 0.3333 0.6218 0.2603 0.071 Uiso 0.355(4) 1 calc PR A 2
H454 H 0.2661 0.5608 0.3014 0.071 Uiso 0.355(4) 1 calc PR A 2
C46B C 0.2747(6) 0.5869(5) 0.1919(5) 0.0593(15) Uani 0.355(4) 1 d PU A 2
H463 H 0.2200 0.5672 0.1947 0.089 Uiso 0.355(4) 1 calc PR A 2
H464 H 0.3235 0.5450 0.1821 0.089 Uiso 0.355(4) 1 calc PR A 2
H465 H 0.2808 0.6340 0.1524 0.089 Uiso 0.355(4) 1 calc PR A 2
C47B C 0.0760(6) 0.6779(6) 0.2424(5) 0.0726(17) Uani 0.355(4) 1 d PU A 2
H473 H 0.0520 0.7337 0.2444 0.109 Uiso 0.355(4) 1 calc PR A 2
H474 H 0.0285 0.6466 0.2489 0.109 Uiso 0.355(4) 1 calc PR A 2
H475 H 0.1143 0.6754 0.1948 0.109 Uiso 0.355(4) 1 calc PR A 2
C48B C 0.1245(6) 0.6461(9) 0.2992(9) 0.0672(19) Uani 0.355(4) 1 d PDU A 2
H483 H 0.1353 0.5871 0.3050 0.081 Uiso 0.355(4) 1 calc PR A 2
H484 H 0.0887 0.6588 0.3457 0.081 Uiso 0.355(4) 1 calc PR A 2
Si2 Si 0.33980(4) 0.25443(4) 0.23767(3) 0.03577(15) Uani 1 1 d . . .
F25 F 0.38700(13) 0.42571(10) 0.11743(10) 0.0772(5) Uani 1 1 d . . .
F26 F 0.43700(12) 0.20814(11) -0.00003(9) 0.0737(5) Uani 1 1 d . . .
F27 F 0.11756(11) 0.15004(10) 0.26968(8) 0.0612(4) Uani 1 1 d . . .
F28 F 0.14272(11) 0.41941(9) 0.25097(9) 0.0668(4) Uani 1 1 d . . .
C51 C 0.27519(15) 0.28926(13) 0.16277(12) 0.0372(5) Uani 1 1 d . . .
C52 C 0.31386(16) 0.30350(14) 0.08769(12) 0.0411(5) Uani 1 1 d . . .
C53 C 0.26442(18) 0.30997(17) 0.03474(13) 0.0508(6) Uani 1 1 d . . .
H53 H 0.2915 0.3181 -0.0155 0.061 Uiso 1 1 calc R . .
C54 C 0.17660(18) 0.30468(18) 0.05438(15) 0.0587(7) Uani 1 1 d . . .
H54 H 0.1440 0.3067 0.0180 0.070 Uiso 1 1 calc R . .
C55 C 0.13634(18) 0.29639(17) 0.12683(14) 0.0533(7) Uani 1 1 d . . .
H55 H 0.0753 0.2957 0.1400 0.064 Uiso 1 1 calc R . .
C56 C 0.18416(16) 0.28904(14) 0.18086(12) 0.0412(5) Uani 1 1 d . . .
C57 C 0.40690(16) 0.31642(15) 0.06038(12) 0.0426(6) Uani 1 1 d . . .
C58 C 0.44031(19) 0.37917(17) 0.07313(14) 0.0523(7) Uani 1 1 d . . .
C59 C 0.5241(2) 0.3958(2) 0.04447(16) 0.0680(9) Uani 1 1 d . . .
H59 H 0.5439 0.4397 0.0549 0.082 Uiso 1 1 calc R . .
C60 C 0.5782(2) 0.3475(2) 0.00057(15) 0.0719(9) Uani 1 1 d . . .
H60 H 0.6363 0.3576 -0.0193 0.086 Uiso 1 1 calc R . .
C61 C 0.5491(2) 0.2849(2) -0.01477(15) 0.0674(8) Uani 1 1 d . . .
H61 H 0.5864 0.2516 -0.0454 0.081 Uiso 1 1 calc R . .
C62 C 0.46533(18) 0.27099(17) 0.01474(14) 0.0527(7) Uani 1 1 d . . .
C63 C 0.13277(15) 0.28458(16) 0.25692(13) 0.0437(6) Uani 1 1 d . . .
C64 C 0.09696(17) 0.21716(17) 0.29775(13) 0.0491(6) Uani 1 1 d . . .
C65 C 0.04213(18) 0.2157(2) 0.36536(14) 0.0587(8) Uani 1 1 d . . .
H65 H 0.0201 0.1680 0.3923 0.070 Uiso 1 1 calc R . .
C66 C 0.02036(18) 0.2849(2) 0.39249(15) 0.0628(8) Uani 1 1 d . . .
H66 H -0.0181 0.2850 0.4384 0.075 Uiso 1 1 calc R . .
C67 C 0.05321(18) 0.3544(2) 0.35439(15) 0.0587(7) Uani 1 1 d . . .
H67 H 0.0381 0.4022 0.3734 0.070 Uiso 1 1 calc R . .
C68 C 0.10846(17) 0.35229(17) 0.28808(14) 0.0527(7) Uani 1 1 d . . .
C69 C 0.45906(17) 0.24630(18) 0.21464(14) 0.0537(7) Uani 1 1 d . . .
H691 H 0.4766 0.2998 0.2040 0.081 Uiso 1 1 calc R . .
H692 H 0.4806 0.2216 0.1716 0.081 Uiso 1 1 calc R . .
H693 H 0.4836 0.2132 0.2561 0.081 Uiso 1 1 calc R . .
C70 C 0.30110(18) 0.29608(15) 0.32136(13) 0.0469(6) Uani 1 1 d . . .
H701 H 0.3461 0.2818 0.3513 0.070 Uiso 1 1 calc R . .
H702 H 0.2482 0.2742 0.3493 0.070 Uiso 1 1 calc R . .
H703 H 0.2884 0.3545 0.3081 0.070 Uiso 1 1 calc R . .
F29 F 0.12523(9) 0.18045(8) 0.51525(7) 0.0467(3) Uani 1 1 d . . .
F30 F 0.04401(11) 0.05714(10) 0.52940(10) 0.0695(5) Uani 1 1 d . . .
F31 F 0.04115(12) -0.06281(10) 0.65049(11) 0.0778(5) Uani 1 1 d . . .
F32 F 0.12492(13) -0.05463(9) 0.75727(9) 0.0742(5) Uani 1 1 d . . .
F33 F 0.20762(11) 0.06936(9) 0.74434(8) 0.0600(4) Uani 1 1 d . . .
F34 F 0.06474(11) 0.19247(10) 0.75539(8) 0.0676(5) Uani 1 1 d . . .
F35 F 0.03271(14) 0.26507(13) 0.86743(9) 0.0912(7) Uani 1 1 d . . .
F36 F 0.14439(13) 0.36134(11) 0.88056(8) 0.0767(5) Uani 1 1 d . . .
F37 F 0.28910(11) 0.38395(9) 0.77530(9) 0.0626(4) Uani 1 1 d . . .
F38 F 0.32298(9) 0.31255(8) 0.66127(7) 0.0464(3) Uani 1 1 d . . .
F39 F 0.05194(9) 0.28423(8) 0.61027(7) 0.0472(3) Uani 1 1 d . . .
F40 F 0.00604(10) 0.41149(9) 0.51290(9) 0.0598(4) Uani 1 1 d . . .
F41 F 0.13042(11) 0.49229(8) 0.41465(8) 0.0628(4) Uani 1 1 d . . .
F42 F 0.30077(10) 0.43926(8) 0.41710(7) 0.0538(4) Uani 1 1 d . . .
F43 F 0.34859(9) 0.30907(8) 0.50908(7) 0.0472(3) Uani 1 1 d . . .
F44 F 0.35251(10) 0.14662(9) 0.73321(7) 0.0515(4) Uani 1 1 d . . .
F45 F 0.51169(11) 0.07133(10) 0.70018(9) 0.0651(4) Uani 1 1 d . . .
F46 F 0.57943(10) 0.04728(9) 0.56228(9) 0.0638(4) Uani 1 1 d . . .
F47 F 0.47975(10) 0.09641(9) 0.45687(8) 0.0574(4) Uani 1 1 d . . .
F48 F 0.31638(9) 0.16553(8) 0.49023(7) 0.0462(3) Uani 1 1 d . . .
C71 C 0.16859(15) 0.13381(13) 0.63105(12) 0.0372(5) Uani 1 1 d . . .
C72 C 0.12697(16) 0.12461(13) 0.57807(13) 0.0403(5) Uani 1 1 d . . .
C73 C 0.08375(17) 0.06077(15) 0.58285(15) 0.0489(6) Uani 1 1 d . . .
C74 C 0.08269(18) 0.00020(15) 0.64354(17) 0.0553(7) Uani 1 1 d . . .
C75 C 0.12449(19) 0.00443(14) 0.69764(15) 0.0528(7) Uani 1 1 d . . .
C76 C 0.16698(17) 0.06981(14) 0.68964(13) 0.0455(6) Uani 1 1 d . . .
C77 C 0.19824(16) 0.24562(13) 0.70291(12) 0.0392(5) Uani 1 1 d . . .
C78 C 0.12488(19) 0.23809(16) 0.75735(13) 0.0505(6) Uani 1 1 d . . .
C79 C 0.1055(2) 0.27584(18) 0.81665(14) 0.0604(8) Uani 1 1 d . . .
C80 C 0.1616(2) 0.32433(17) 0.82307(13) 0.0552(7) Uani 1 1 d . . .
C81 C 0.23440(18) 0.33546(15) 0.77023(13) 0.0460(6) Uani 1 1 d . . .
C82 C 0.25056(16) 0.29726(14) 0.71199(12) 0.0400(5) Uani 1 1 d . . .
C83 C 0.20281(15) 0.28675(13) 0.56412(11) 0.0352(5) Uani 1 1 d . . .
C84 C 0.11722(16) 0.31971(13) 0.56160(12) 0.0385(5) Uani 1 1 d . . .
C85 C 0.09119(16) 0.38606(14) 0.51306(13) 0.0430(6) Uani 1 1 d . . .
C86 C 0.15354(18) 0.42624(13) 0.46369(13) 0.0448(6) Uani 1 1 d . . .
C87 C 0.23927(17) 0.39917(14) 0.46473(12) 0.0429(6) Uani 1 1 d . . .
C88 C 0.26251(15) 0.33078(13) 0.51358(12) 0.0377(5) Uani 1 1 d . . .
C89 C 0.32566(15) 0.16389(13) 0.61262(12) 0.0376(5) Uani 1 1 d . . .
C90 C 0.37939(17) 0.13631(14) 0.66327(13) 0.0424(6) Uani 1 1 d . . .
C91 C 0.46337(18) 0.09752(14) 0.64742(14) 0.0475(6) Uani 1 1 d . . .
C92 C 0.49769(16) 0.08426(14) 0.57822(15) 0.0472(6) Uani 1 1 d . . .
C93 C 0.44706(17) 0.10879(14) 0.52595(13) 0.0442(6) Uani 1 1 d . . .
C94 C 0.36360(16) 0.14551(13) 0.54420(12) 0.0386(5) Uani 1 1 d . . .
B2 B 0.22422(18) 0.20696(15) 0.62765(13) 0.0363(6) Uani 1 1 d . . .
O2 O 0.31852(12) 0.15270(9) 0.26506(8) 0.0446(4) Uani 1 1 d . . .
C95 C 0.2555(2) 0.07819(17) 0.38482(14) 0.0583(7) Uani 1 1 d . . .
H951 H 0.2147 0.1257 0.3949 0.087 Uiso 1 1 calc R . .
H952 H 0.2688 0.0451 0.4310 0.087 Uiso 1 1 calc R . .
H953 H 0.2294 0.0473 0.3605 0.087 Uiso 1 1 calc R . .
C96 C 0.33686(19) 0.10328(16) 0.33654(13) 0.0535(7) Uani 1 1 d . . .
H961 H 0.3789 0.0554 0.3277 0.064 Uiso 1 1 calc R . .
H962 H 0.3632 0.1348 0.3609 0.064 Uiso 1 1 calc R . .
C97 C 0.3150(2) 0.10290(17) 0.21144(16) 0.0670(9) Uani 1 1 d . . .
H971 H 0.2869 0.0553 0.2381 0.080 Uiso 1 1 calc R . .
H972 H 0.2786 0.1344 0.1763 0.080 Uiso 1 1 calc R . .
C98 C 0.4027(3) 0.0761(2) 0.17002(18) 0.0915(12) Uani 1 1 d . . .
H981 H 0.4260 0.1222 0.1360 0.137 Uiso 1 1 calc R . .
H982 H 0.3978 0.0364 0.1425 0.137 Uiso 1 1 calc R . .
H983 H 0.4418 0.0521 0.2044 0.137 Uiso 1 1 calc R . .
C101 C 0.0436(2) 0.49157(18) 0.01196(15) 0.0624(8) Uani 1 1 d . . .
H101 H 0.0390 0.4518 0.0585 0.075 Uiso 1 1 calc R . .
H102 H 0.0874 0.4671 -0.0252 0.075 Uiso 1 1 calc R . .
C102 C 0.0759(2) 0.5639(2) 0.02268(16) 0.0727(9) Uani 1 1 d . . .
H103 H 0.0315 0.5897 0.0586 0.087 Uiso 1 1 calc R . .
H104 H 0.0832 0.6028 -0.0243 0.087 Uiso 1 1 calc R . .
C103 C 0.1618(3) 0.5437(3) 0.04944(18) 0.0922(12) Uani 1 1 d . . .
H105 H 0.1550 0.5055 0.0962 0.138 Uiso 1 1 calc R . .
H106 H 0.1790 0.5926 0.0561 0.138 Uiso 1 1 calc R . .
H107 H 0.2067 0.5201 0.0132 0.138 Uiso 1 1 calc R . .

loop_
_atom_site_aniso_label
_atom_site_aniso_U_11
_atom_site_aniso_U_22
_atom_site_aniso_U_33
_atom_site_aniso_U_23
_atom_site_aniso_U_13
_atom_site_aniso_U_12
Si1 0.0397(4) 0.0429(4) 0.0401(3) -0.0109(3) -0.0028(3) -0.0128(3)
F1 0.0701(11) 0.0808(11) 0.0662(10) -0.0433(9) -0.0265(9) 0.0063(9)
F2 0.0848(13) 0.0631(10) 0.0710(10) -0.0346(8) -0.0056(9) -0.0223(9)
F3 0.0768(12) 0.0655(10) 0.0670(10) -0.0311(8) -0.0032(9) -0.0045(9)
F4 0.0678(11) 0.0616(9) 0.0466(8) -0.0202(7) -0.0051(7) -0.0009(8)
C1 0.0438(14) 0.0453(13) 0.0370(12) -0.0152(10) -0.0044(10) -0.0139(11)
C2 0.0491(15) 0.0471(13) 0.0357(12) -0.0130(10) -0.0069(11) -0.0156(11)
C3 0.0585(18) 0.0685(17) 0.0366(13) -0.0092(12) -0.0050(12) -0.0261(14)
C4 0.0507(17) 0.095(2) 0.0383(14) -0.0148(14) 0.0041(12) -0.0316(16)
C5 0.0417(15) 0.0787(19) 0.0420(14) -0.0196(13) -0.0024(11) -0.0213(13)
C6 0.0425(14) 0.0531(14) 0.0400(13) -0.0198(11) -0.0044(11) -0.0162(11)
C7 0.0493(15) 0.0410(13) 0.0371(12) -0.0079(10) -0.0023(11) -0.0123(11)
C8 0.0598(18) 0.0539(15) 0.0466(14) -0.0180(12) -0.0114(13) -0.0010(13)
C9 0.063(2) 0.080(2) 0.0604(18) -0.0165(16) -0.0226(15) -0.0023(17)
C10 0.058(2) 0.071(2) 0.069(2) -0.0058(16) -0.0134(16) 0.0064(16)
C11 0.067(2) 0.0443(15) 0.0719(19) -0.0099(14) 0.0018(16) -0.0014(14)
C12 0.0663(19) 0.0452(14) 0.0463(14) -0.0127(11) -0.0023(13) -0.0190(14)
C13 0.0365(13) 0.0544(15) 0.0405(13) -0.0124(11) -0.0056(10) -0.0170(11)
C14 0.0466(15) 0.0560(16) 0.0496(15) -0.0203(12) -0.0016(12) -0.0156(13)
C15 0.0445(16) 0.0550(16) 0.0640(18) -0.0019(13) -0.0076(13) -0.0115(13)
C16 0.0456(16) 0.0739(19) 0.0475(15) -0.0014(13) -0.0105(12) -0.0244(15)
C17 0.0487(16) 0.0689(18) 0.0411(14) -0.0128(12) -0.0062(12) -0.0229(14)
C18 0.0435(15) 0.0529(15) 0.0421(13) -0.0147(11) -0.0039(11) -0.0154(12)
C19 0.0594(18) 0.0628(17) 0.0544(16) 0.0002(13) -0.0152(13) -0.0319(14)
C20 0.0565(18) 0.0572(16) 0.0591(17) -0.0204(13) 0.0138(14) -0.0151(14)
F5 0.0469(8) 0.0509(8) 0.0344(7) -0.0137(6) 0.0037(6) -0.0133(6)
F6 0.0887(12) 0.0572(9) 0.0442(8) -0.0275(7) -0.0069(8) -0.0135(8)
F7 0.0776(11) 0.0504(9) 0.0724(10) -0.0258(7) -0.0262(9) -0.0216(8)
F8 0.0423(8) 0.0523(8) 0.0660(9) -0.0109(7) -0.0089(7) -0.0223(7)
F9 0.0365(7) 0.0474(7) 0.0378(7) -0.0139(6) 0.0017(6) -0.0143(6)
F10 0.0377(7) 0.0470(7) 0.0368(7) -0.0082(6) -0.0140(6) -0.0021(6)
F11 0.0432(8) 0.0507(8) 0.0594(9) -0.0172(7) -0.0074(7) 0.0059(7)
F12 0.0755(12) 0.0755(11) 0.0555(9) -0.0393(8) -0.0065(8) 0.0083(9)
F13 0.0873(13) 0.0947(12) 0.0499(9) -0.0393(9) -0.0309(9) 0.0069(10)
F14 0.0490(9) 0.0653(9) 0.0451(8) -0.0215(7) -0.0237(7) 0.0033(7)
F15 0.0513(8) 0.0481(8) 0.0376(7) -0.0048(6) -0.0186(6) -0.0110(6)
F16 0.0701(10) 0.0508(8) 0.0367(7) 0.0012(6) -0.0144(7) 0.0043(7)
F17 0.0772(11) 0.0336(7) 0.0541(9) 0.0033(6) 0.0052(8) -0.0103(7)
F18 0.0642(10) 0.0462(8) 0.0716(10) -0.0143(7) -0.0047(8) -0.0281(7)
F19 0.0422(8) 0.0472(8) 0.0494(8) -0.0103(6) -0.0174(6) -0.0131(6)
F20 0.0373(7) 0.0454(7) 0.0396(7) -0.0010(6) -0.0010(6) -0.0091(6)
F21 0.0344(8) 0.0697(10) 0.0577(9) -0.0074(7) 0.0049(7) -0.0001(7)
F22 0.0514(10) 0.0630(10) 0.0624(9) -0.0011(8) -0.0108(7) 0.0189(8)
F23 0.0619(10) 0.0515(9) 0.0485(8) 0.0135(7) -0.0091(7) -0.0020(7)
F24 0.0370(8) 0.0487(8) 0.0373(7) 0.0017(6) -0.0032(6) -0.0102(6)
C21 0.0322(12) 0.0319(11) 0.0309(11) -0.0058(9) -0.0102(9) -0.0045(9)
C22 0.0389(13) 0.0371(12) 0.0312(11) -0.0053(9) -0.0064(10) -0.0079(10)
C23 0.0555(16) 0.0393(12) 0.0347(12) -0.0140(10) -0.0119(11) -0.0043(11)
C24 0.0536(16) 0.0326(12) 0.0510(14) -0.0116(10) -0.0226(12) -0.0097(11)
C25 0.0357(13) 0.0362(12) 0.0463(13) -0.0057(10) -0.0139(10) -0.0080(10)
C26 0.0325(12) 0.0349(11) 0.0344(11) -0.0075(9) -0.0087(9) -0.0057(9)
C27 0.0347(12) 0.0333(11) 0.0303(11) -0.0055(9) -0.0069(9) -0.0107(9)
C28 0.0374(13) 0.0362(11) 0.0292(11) -0.0050(9) -0.0085(9) -0.0101(10)
C29 0.0355(13) 0.0379(12) 0.0428(13) -0.0072(10) -0.0044(10) -0.0032(10)
C30 0.0534(16) 0.0482(14) 0.0395(13) -0.0215(11) -0.0007(11) -0.0035(12)
C31 0.0588(17) 0.0559(15) 0.0348(12) -0.0170(11) -0.0164(12) -0.0060(13)
C32 0.0405(14) 0.0418(13) 0.0382(12) -0.0099(10) -0.0127(10) -0.0054(10)
C33 0.0301(12) 0.0361(11) 0.0297(11) -0.0081(9) -0.0027(9) -0.0048(9)
C34 0.0355(13) 0.0388(12) 0.0331(11) -0.0090(9) -0.0039(10) -0.0065(10)
C35 0.0457(14) 0.0382(12) 0.0313(12) -0.0035(10) -0.0024(10) 0.0019(11)
C36 0.0509(15) 0.0312(12) 0.0427(13) -0.0010(10) 0.0075(11) -0.0058(11)
C37 0.0397(14) 0.0366(12) 0.0497(14) -0.0125(11) 0.0003(11) -0.0126(10)
C38 0.0329(12) 0.0395(12) 0.0359(12) -0.0072(10) -0.0068(10) -0.0068(10)
C39 0.0325(12) 0.0369(11) 0.0291(10) -0.0094(9) -0.0071(9) -0.0079(9)
C40 0.0381(13) 0.0376(12) 0.0289(11) -0.0054(9) -0.0053(9) -0.0110(10)
C41 0.0308(13) 0.0480(14) 0.0385(12) -0.0123(10) -0.0018(10) -0.0013(10)
C42 0.0406(14) 0.0433(13) 0.0428(13) -0.0080(11) -0.0127(11) 0.0077(11)
C43 0.0480(15) 0.0380(12) 0.0329(12) -0.0005(10) -0.0088(11) -0.0056(11)
C44 0.0326(12) 0.0414(12) 0.0307(11) -0.0069(9) -0.0028(9) -0.0095(10)
B1 0.0318(13) 0.0347(13) 0.0283(12) -0.0063(10) -0.0052(10) -0.0096(10)
O1 0.0273(9) 0.0566(10) 0.0519(10) -0.0216(8) -0.0048(7) -0.0053(7)
C45A 0.039(2) 0.068(3) 0.070(3) -0.042(2) 0.002(2) -0.005(2)
C46A 0.053(2) 0.068(2) 0.073(2) -0.036(2) -0.0029(18) -0.0126(18)
C47A 0.0462(19) 0.078(2) 0.081(2) -0.036(2) -0.0160(18) -0.0146(18)
C48A 0.0295(19) 0.089(3) 0.083(3) -0.044(3) -0.0176(19) -0.007(2)
C45B 0.042(3) 0.071(3) 0.070(4) -0.041(3) 0.001(3) -0.006(3)
C46B 0.044(3) 0.073(3) 0.070(3) -0.043(3) 0.001(3) -0.009(3)
C47B 0.046(3) 0.090(3) 0.086(3) -0.033(3) -0.012(3) -0.003(3)
C48B 0.039(3) 0.086(4) 0.082(4) -0.035(3) -0.012(3) 0.001(3)
Si2 0.0333(3) 0.0405(3) 0.0357(3) -0.0078(3) -0.0112(3) -0.0048(3)
F25 0.0783(13) 0.0683(11) 0.0926(13) -0.0367(10) 0.0015(10) -0.0257(9)
F26 0.0808(13) 0.0793(12) 0.0683(10) -0.0357(9) -0.0021(9) -0.0178(10)
F27 0.0736(11) 0.0684(10) 0.0482(8) -0.0035(7) -0.0157(8) -0.0321(9)
F28 0.0692(11) 0.0498(9) 0.0715(10) -0.0014(8) -0.0102(9) 0.0001(8)
C51 0.0374(13) 0.0384(12) 0.0366(12) -0.0022(9) -0.0122(10) -0.0077(10)
C52 0.0428(14) 0.0402(13) 0.0392(12) 0.0003(10) -0.0100(11) -0.0105(11)
C53 0.0481(16) 0.0668(17) 0.0360(13) 0.0033(12) -0.0136(11) -0.0140(13)
C54 0.0506(17) 0.082(2) 0.0451(15) 0.0046(13) -0.0225(13) -0.0194(15)
C55 0.0381(14) 0.0724(18) 0.0464(15) 0.0050(13) -0.0149(12) -0.0130(13)
C56 0.0375(13) 0.0466(13) 0.0376(12) 0.0027(10) -0.0123(10) -0.0086(11)
C57 0.0423(14) 0.0504(14) 0.0344(12) -0.0020(10) -0.0081(10) -0.0119(11)
C58 0.0550(17) 0.0598(16) 0.0435(14) -0.0091(12) -0.0049(12) -0.0190(14)
C59 0.069(2) 0.093(2) 0.0523(17) -0.0071(16) -0.0136(15) -0.0423(18)
C60 0.0488(18) 0.128(3) 0.0404(15) -0.0060(17) -0.0072(13) -0.0311(19)
C61 0.0482(18) 0.108(3) 0.0453(15) -0.0206(16) -0.0047(13) -0.0073(17)
C62 0.0524(17) 0.0678(18) 0.0409(13) -0.0128(12) -0.0095(12) -0.0124(14)
C63 0.0302(13) 0.0594(16) 0.0394(13) 0.0001(11) -0.0125(10) -0.0054(11)
C64 0.0414(15) 0.0687(17) 0.0412(13) -0.0002(12) -0.0163(11) -0.0203(13)
C65 0.0465(16) 0.092(2) 0.0416(14) 0.0003(14) -0.0126(12) -0.0319(16)
C66 0.0370(15) 0.108(3) 0.0424(15) -0.0118(16) -0.0077(12) -0.0111(16)
C67 0.0411(16) 0.079(2) 0.0542(16) -0.0144(15) -0.0161(13) 0.0066(14)
C68 0.0359(14) 0.0653(18) 0.0507(15) 0.0004(13) -0.0123(12) -0.0010(13)
C69 0.0381(15) 0.0761(19) 0.0468(14) -0.0082(13) -0.0144(12) -0.0048(13)
C70 0.0504(16) 0.0480(14) 0.0474(14) -0.0140(11) -0.0169(12) -0.0043(12)
F29 0.0521(9) 0.0470(8) 0.0473(8) -0.0150(6) -0.0127(7) -0.0112(6)
F30 0.0699(11) 0.0678(10) 0.0897(12) -0.0312(9) -0.0255(9) -0.0250(9)
F31 0.0766(12) 0.0495(9) 0.1130(14) -0.0276(9) 0.0038(10) -0.0364(9)
F32 0.0908(13) 0.0430(9) 0.0764(11) 0.0052(8) 0.0036(9) -0.0237(9)
F33 0.0775(11) 0.0537(9) 0.0490(8) 0.0033(7) -0.0170(8) -0.0204(8)
F34 0.0683(11) 0.0762(11) 0.0593(9) -0.0287(8) 0.0252(8) -0.0397(9)
F35 0.1049(16) 0.1098(15) 0.0545(10) -0.0389(10) 0.0403(10) -0.0442(12)
F36 0.1039(15) 0.0870(12) 0.0454(9) -0.0379(9) -0.0056(9) -0.0086(11)
F37 0.0726(11) 0.0661(10) 0.0655(10) -0.0344(8) -0.0217(8) -0.0132(8)
F38 0.0433(8) 0.0526(8) 0.0491(8) -0.0203(6) -0.0019(6) -0.0174(6)
F39 0.0373(8) 0.0454(8) 0.0517(8) -0.0100(6) 0.0096(6) -0.0100(6)
F40 0.0469(9) 0.0484(8) 0.0700(10) -0.0093(7) 0.0039(7) 0.0076(7)
F41 0.0724(11) 0.0364(8) 0.0617(9) -0.0003(7) 0.0051(8) 0.0040(7)
F42 0.0619(10) 0.0456(8) 0.0482(8) -0.0088(6) 0.0128(7) -0.0229(7)
F43 0.0382(8) 0.0544(8) 0.0499(8) -0.0098(6) -0.0007(6) -0.0193(6)
F44 0.0561(9) 0.0590(9) 0.0414(8) -0.0153(6) -0.0125(7) -0.0022(7)
F45 0.0644(11) 0.0648(10) 0.0714(10) -0.0210(8) -0.0325(9) 0.0116(8)
F46 0.0459(9) 0.0620(10) 0.0827(11) -0.0287(8) -0.0096(8) 0.0096(7)
F47 0.0530(9) 0.0650(9) 0.0538(9) -0.0286(7) 0.0036(7) -0.0025(7)
F48 0.0450(8) 0.0571(8) 0.0407(7) -0.0214(6) -0.0053(6) -0.0065(6)
C71 0.0334(13) 0.0369(12) 0.0412(12) -0.0137(10) 0.0021(10) -0.0083(10)
C72 0.0381(13) 0.0355(12) 0.0477(13) -0.0137(10) -0.0019(11) -0.0069(10)
C73 0.0435(15) 0.0468(14) 0.0648(16) -0.0250(13) -0.0085(13) -0.0120(12)
C74 0.0478(16) 0.0419(14) 0.0787(19) -0.0243(14) 0.0073(14) -0.0211(12)
C75 0.0546(17) 0.0347(13) 0.0600(16) -0.0061(12) 0.0086(13) -0.0111(12)
C76 0.0473(15) 0.0428(14) 0.0468(14) -0.0101(11) -0.0041(12) -0.0117(11)
C77 0.0463(14) 0.0374(12) 0.0342(12) -0.0091(9) -0.0035(10) -0.0086(11)
C78 0.0595(17) 0.0528(15) 0.0401(13) -0.0146(11) 0.0054(12) -0.0218(13)
C79 0.070(2) 0.0668(18) 0.0388(14) -0.0181(13) 0.0140(13) -0.0166(15)
C80 0.076(2) 0.0582(16) 0.0336(13) -0.0213(12) -0.0074(13) -0.0039(15)
C81 0.0564(16) 0.0429(13) 0.0449(14) -0.0141(11) -0.0176(12) -0.0057(12)
C82 0.0436(14) 0.0410(13) 0.0361(12) -0.0093(10) -0.0071(10) -0.0059(11)
C83 0.0385(13) 0.0384(12) 0.0318(11) -0.0157(9) 0.0009(9) -0.0120(10)
C84 0.0426(14) 0.0356(12) 0.0371(12) -0.0139(10) 0.0061(10) -0.0132(10)
C85 0.0399(14) 0.0370(13) 0.0502(14) -0.0181(11) 0.0012(11) -0.0009(11)
C86 0.0611(17) 0.0287(12) 0.0402(13) -0.0085(10) 0.0012(12) -0.0062(11)
C87 0.0522(16) 0.0393(13) 0.0364(12) -0.0155(10) 0.0102(11) -0.0171(12)
C88 0.0380(14) 0.0414(13) 0.0365(12) -0.0156(10) 0.0013(10) -0.0131(10)
C89 0.0405(13) 0.0359(12) 0.0392(12) -0.0126(10) -0.0023(10) -0.0126(10)
C90 0.0500(15) 0.0394(13) 0.0411(13) -0.0131(10) -0.0069(11) -0.0098(11)
C91 0.0530(16) 0.0385(13) 0.0549(15) -0.0124(11) -0.0181(13) -0.0022(12)
C92 0.0377(14) 0.0401(13) 0.0647(16) -0.0179(12) -0.0066(12) -0.0013(11)
C93 0.0453(15) 0.0434(13) 0.0463(14) -0.0205(11) 0.0002(11) -0.0082(11)
C94 0.0416(14) 0.0386(12) 0.0395(12) -0.0130(10) -0.0072(11) -0.0091(10)
B2 0.0375(15) 0.0406(14) 0.0327(13) -0.0118(11) 0.0002(11) -0.0131(12)
O2 0.0599(11) 0.0404(9) 0.0346(8) -0.0031(7) -0.0179(8) -0.0044(8)
C95 0.078(2) 0.0552(16) 0.0426(14) -0.0032(12) -0.0144(14) -0.0146(15)
C96 0.0667(19) 0.0488(15) 0.0384(13) 0.0016(11) -0.0167(13) 0.0048(13)
C97 0.113(3) 0.0442(15) 0.0508(16) -0.0145(13) -0.0173(17) -0.0217(16)
C98 0.138(4) 0.069(2) 0.0582(19) -0.0241(17) -0.005(2) 0.008(2)
C101 0.070(2) 0.0639(18) 0.0444(15) -0.0090(13) 0.0110(14) -0.0169(16)
C102 0.090(3) 0.078(2) 0.0486(16) -0.0136(15) 0.0056(16) -0.0319(19)
C103 0.109(3) 0.126(3) 0.0492(18) -0.0102(19) -0.0086(19) -0.052(3)

loop_
_atom_type_symbol
_atom_type_description
_atom_type_number_in_cell
_atom_type_scat_dispersion_real
_atom_type_scat_dispersion_imag
_atom_type_scat_source
C C 204 0.0033 0.0016
; International Tables for Crystallography (1992).
Vol. C, Tables 4.2.6.8 and 6.1.1.4
;
H H 125 0.0000 0.0000
; International Tables for Crystallography (1992).
Vol. C, Tables 4.2.6.8 and 6.1.1.4
;
B B 4 0.0013 0.0007
; International Tables for Crystallography (1992).
Vol. C, Tables 4.2.6.8 and 6.1.1.4
;
F F 96 0.0171 0.0103
; International Tables for Crystallography (1992).
Vol. C, Tables 4.2.6.8 and 6.1.1.4
;
O O 4 0.0106 0.0060
; International Tables for Crystallography (1992).
Vol. C, Tables 4.2.6.8 and 6.1.1.4
;
Si Si 4 0.0817 0.0704
; International Tables for Crystallography (1992).
Vol. C, Tables 4.2.6.8 and 6.1.1.4
;

loop_
_geom_angle_atom_site_label_1
_geom_angle_atom_site_label_2
_geom_angle_atom_site_label_3
_geom_angle
_geom_angle_site_symmetry_1
_geom_angle_site_symmetry_3
O1 Si1 C20 105.72(11) . .
O1 Si1 C19 102.84(11) . .
C20 Si1 C19 108.49(14) . .
O1 Si1 C1 98.35(9) . .
C20 Si1 C1 119.47(12) . .
C19 Si1 C1 118.98(12) . .
C6 C1 C2 117.3(2) . .
C6 C1 Si1 122.48(18) . .
C2 C1 Si1 119.45(18) . .
C3 C2 C1 120.3(2) . .
C3 C2 C7 116.4(2) . .
C1 C2 C7 123.3(2) . .
C4 C3 C2 121.1(3) . .
C4 C3 H3 119.5 . .
C2 C3 H3 119.5 . .
C5 C4 C3 119.5(2) . .
C5 C4 H4 120.3 . .
C3 C4 H4 120.3 . .
C4 C5 C6 120.8(3) . .
C4 C5 H5 119.6 . .
C6 C5 H5 119.6 . .
C5 C6 C1 120.8(2) . .
C5 C6 C13 116.3(2) . .
C1 C6 C13 122.9(2) . .
C8 C7 C12 114.0(2) . .
C8 C7 C2 123.1(2) . .
C12 C7 C2 122.6(2) . .
F1 C8 C7 117.0(2) . .
F1 C8 C9 118.4(2) . .
C7 C8 C9 124.6(3) . .
C8 C9 C10 117.7(3) . .
C8 C9 H9 121.1 . .
C10 C9 H9 121.2 . .
C11 C10 C9 121.2(3) . .
C11 C10 H10 119.4 . .
C9 C10 H10 119.4 . .
C12 C11 C10 117.7(3) . .
C12 C11 H11 121.1 . .
C10 C11 H11 121.1 . .
F2 C12 C11 119.1(2) . .
F2 C12 C7 116.2(3) . .
C11 C12 C7 124.7(3) . .
C18 C13 C14 114.0(2) . .
C18 C13 C6 122.2(2) . .
C14 C13 C6 123.4(2) . .
F3 C14 C15 118.6(2) . .
F3 C14 C13 117.3(2) . .
C15 C14 C13 124.1(2) . .
C14 C15 C16 118.3(3) . .
C14 C15 H15 120.9 . .
C16 C15 H15 120.9 . .
C17 C16 C15 120.7(3) . .
C17 C16 H16 119.7 . .
C15 C16 H16 119.7 . .
C18 C17 C16 118.1(3) . .
C18 C17 H17 120.9 . .
C16 C17 H17 120.9 . .
F4 C18 C17 118.3(2) . .
F4 C18 C13 117.0(2) . .
C17 C18 C13 124.7(3) . .
Si1 C19 H191 109.5 . .
Si1 C19 H192 109.5 . .
H191 C19 H192 109.5 . .
Si1 C19 H193 109.5 . .
H191 C19 H193 109.5 . .
H192 C19 H193 109.5 . .
Si1 C20 H201 109.5 . .
Si1 C20 H202 109.5 . .
H201 C20 H202 109.5 . .
Si1 C20 H203 109.5 . .
H201 C20 H203 109.5 . .
H202 C20 H203 109.5 . .
C22 C21 C26 113.03(19) . .
C22 C21 B1 119.61(19) . .
C26 C21 B1 126.74(18) . .
F5 C22 C23 115.96(19) . .
F5 C22 C21 119.19(19) . .
C23 C22 C21 124.8(2) . .
F6 C23 C24 120.1(2) . .
F6 C23 C22 120.7(2) . .
C24 C23 C22 119.2(2) . .
F7 C24 C23 120.8(2) . .
F7 C24 C25 120.1(2) . .
C23 C24 C25 119.1(2) . .
F8 C25 C24 119.7(2) . .
F8 C25 C26 120.5(2) . .
C24 C25 C26 119.8(2) . .
F9 C26 C25 114.89(19) . .
F9 C26 C21 121.14(18) . .
C25 C26 C21 124.0(2) . .
C32 C27 C28 113.0(2) . .
C32 C27 B1 127.2(2) . .
C28 C27 B1 119.20(18) . .
F10 C28 C29 116.0(2) . .
F10 C28 C27 119.22(18) . .
C29 C28 C27 124.8(2) . .
F11 C29 C30 119.7(2) . .
F11 C29 C28 121.0(2) . .
C30 C29 C28 119.3(2) . .
F12 C30 C31 120.8(2) . .
F12 C30 C29 120.5(2) . .
C31 C30 C29 118.7(2) . .
F13 C31 C30 119.6(2) . .
F13 C31 C32 120.1(2) . .
C30 C31 C32 120.3(2) . .
F14 C32 C27 121.0(2) . .
F14 C32 C31 115.2(2) . .
C27 C32 C31 123.8(2) . .
C34 C33 C38 112.78(19) . .
C34 C33 B1 127.91(19) . .
C38 C33 B1 118.62(18) . .
F15 C34 C35 114.85(19) . .
F15 C34 C33 120.99(19) . .
C35 C34 C33 124.1(2) . .
F16 C35 C36 119.7(2) . .
F16 C35 C34 120.6(2) . .
C36 C35 C34 119.7(2) . .
F17 C36 C37 120.5(2) . .
F17 C36 C35 120.4(2) . .
C37 C36 C35 119.1(2) . .
F18 C37 C38 121.0(2) . .
F18 C37 C36 119.9(2) . .
C38 C37 C36 119.1(2) . .
F19 C38 C37 116.11(19) . .
F19 C38 C33 118.64(18) . .
C37 C38 C33 125.2(2) . .
C40 C39 C44 112.84(19) . .
C40 C39 B1 127.91(19) . .
C44 C39 B1 118.91(19) . .
F20 C40 C41 114.80(19) . .
F20 C40 C39 120.88(19) . .
C41 C40 C39 124.3(2) . .
F21 C41 C42 119.5(2) . .
F21 C41 C40 120.8(2) . .
C42 C41 C40 119.7(2) . .
F22 C42 C43 120.3(2) . .
F22 C42 C41 120.6(2) . .
C43 C42 C41 119.1(2) . .
F23 C43 C42 119.5(2) . .
F23 C43 C44 121.1(2) . .
C42 C43 C44 119.3(2) . .
F24 C44 C43 115.98(19) . .
F24 C44 C39 119.30(19) . .
C43 C44 C39 124.7(2) . .
C21 B1 C33 114.16(17) . .
C21 B1 C39 101.01(17) . .
C33 B1 C39 114.57(18) . .
C21 B1 C27 113.46(17) . .
C33 B1 C27 101.30(16) . .
C39 B1 C27 112.93(17) . .
C48A O1 C45A 113.7(6) . .
C45B O1 C48B 103.2(12) . .
C48A O1 Si1 125.2(3) . .
C45A O1 Si1 119.3(5) . .
C45B O1 Si1 117.8(10) . .
C48B O1 Si1 122.5(7) . .
C46A C45A O1 101.6(6) . .
C46A C45A H451 111.4 . .
O1 C45A H451 111.4 . .
C46A C45A H452 111.4 . .
O1 C45A H452 111.4 . .
H451 C45A H452 109.3 . .
C45A C46A C47A 105.7(4) . .
C45A C46A H461 110.6 . .
C47A C46A H461 110.6 . .
C45A C46A H462 110.6 . .
C47A C46A H462 110.6 . .
H461 C46A H462 108.7 . .
C48A C47A C46A 106.2(4) . .
C48A C47A H471 110.5 . .
C46A C47A H471 110.5 . .
C48A C47A H472 110.5 . .
C46A C47A H472 110.5 . .
H471 C47A H472 108.7 . .
C47A C48A O1 100.2(4) . .
C47A C48A H481 111.7 . .
O1 C48A H481 111.7 . .
C47A C48A H482 111.7 . .
O1 C48A H482 111.7 . .
H481 C48A H482 109.5 . .
C46B C45B O1 119.3(15) . .
C46B C45B H453 107.5 . .
O1 C45B H453 107.5 . .
C46B C45B H454 107.5 . .
O1 C45B H454 107.5 . .
H453 C45B H454 107.0 . .
C45B C46B H463 109.5 . .
C45B C46B H464 109.5 . .
H463 C46B H464 109.5 . .
C45B C46B H465 109.5 . .
H463 C46B H465 109.5 . .
H464 C46B H465 109.5 . .
C48B C47B H473 109.5 . .
C48B C47B H474 109.5 . .
H473 C47B H474 109.5 . .
C48B C47B H475 109.5 . .
H473 C47B H475 109.5 . .
H474 C47B H475 109.5 . .
C47B C48B O1 114.6(9) . .
C47B C48B H483 108.6 . .
O1 C48B H483 108.6 . .
C47B C48B H484 108.6 . .
O1 C48B H484 108.6 . .
H483 C48B H484 107.6 . .
O2 Si2 C69 104.15(11) . .
O2 Si2 C70 104.58(10) . .
C69 Si2 C70 108.80(12) . .
O2 Si2 C51 99.12(9) . .
C69 Si2 C51 119.63(11) . .
C70 Si2 C51 117.82(11) . .
C52 C51 C56 117.3(2) . .
C52 C51 Si2 123.07(18) . .
C56 C51 Si2 118.77(16) . .
C53 C52 C51 120.4(2) . .
C53 C52 C57 116.5(2) . .
C51 C52 C57 123.1(2) . .
C54 C53 C52 120.8(2) . .
C54 C53 H53 119.6 . .
C52 C53 H53 119.6 . .
C55 C54 C53 119.9(2) . .
C55 C54 H54 120.1 . .
C53 C54 H54 120.1 . .
C54 C55 C56 120.5(3) . .
C54 C55 H55 119.7 . .
C56 C55 H55 119.7 . .
C55 C56 C51 120.8(2) . .
C55 C56 C63 115.6(2) . .
C51 C56 C63 123.5(2) . .
C58 C57 C62 114.0(2) . .
C58 C57 C52 122.8(2) . .
C62 C57 C52 123.0(2) . .
F25 C58 C59 118.8(3) . .
F25 C58 C57 117.1(2) . .
C59 C58 C57 124.0(3) . .
C60 C59 C58 118.4(3) . .
C60 C59 H59 120.8 . .
C58 C59 H59 120.8 . .
C61 C60 C59 120.6(3) . .
C61 C60 H60 119.7 . .
C59 C60 H60 119.7 . .
C60 C61 C62 118.8(3) . .
C60 C61 H61 120.6 . .
C62 C61 H61 120.6 . .
F26 C62 C61 118.6(3) . .
F26 C62 C57 117.2(2) . .
C61 C62 C57 124.2(3) . .
C64 C63 C68 115.1(2) . .
C64 C63 C56 123.4(2) . .
C68 C63 C56 121.0(2) . .
F27 C64 C65 119.2(2) . .
F27 C64 C63 117.6(2) . .
C65 C64 C63 123.2(3) . .
C66 C65 C64 118.5(3) . .
C66 C65 H65 120.8 . .
C64 C65 H65 120.8 . .
C65 C66 C67 121.3(3) . .
C65 C66 H66 119.4 . .
C67 C66 H66 119.4 . .
C68 C67 C66 117.9(3) . .
C68 C67 H67 121.0 . .
C66 C67 H67 121.0 . .
F28 C68 C67 118.6(3) . .
F28 C68 C63 117.5(2) . .
C67 C68 C63 123.9(3) . .
Si2 C69 H691 109.5 . .
Si2 C69 H692 109.5 . .
H691 C69 H692 109.5 . .
Si2 C69 H693 109.5 . .
H691 C69 H693 109.5 . .
H692 C69 H693 109.5 . .
Si2 C70 H701 109.5 . .
Si2 C70 H702 109.5 . .
H701 C70 H702 109.5 . .
Si2 C70 H703 109.5 . .
H701 C70 H703 109.5 . .
H702 C70 H703 109.5 . .
C72 C71 C76 113.2(2) . .
C72 C71 B2 127.4(2) . .
C76 C71 B2 119.2(2) . .
F29 C72 C71 121.1(2) . .
F29 C72 C73 114.0(2) . .
C71 C72 C73 124.9(2) . .
F30 C73 C74 120.1(2) . .
F30 C73 C72 121.0(2) . .
C74 C73 C72 118.8(2) . .
F31 C74 C75 119.8(3) . .
F31 C74 C73 120.8(3) . .
C75 C74 C73 119.4(2) . .
F32 C75 C74 120.4(2) . .
F32 C75 C76 120.5(3) . .
C74 C75 C76 119.1(2) . .
F33 C76 C71 119.7(2) . .
F33 C76 C75 115.8(2) . .
C71 C76 C75 124.5(2) . .
C78 C77 C82 113.3(2) . .
C78 C77 B2 127.6(2) . .
C82 C77 B2 118.9(2) . .
F34 C78 C77 121.1(2) . .
F34 C78 C79 114.7(2) . .
C77 C78 C79 124.2(2) . .
F35 C79 C80 120.4(2) . .
F35 C79 C78 120.4(3) . .
C80 C79 C78 119.2(2) . .
F36 C80 C81 120.3(3) . .
F36 C80 C79 120.3(3) . .
C81 C80 C79 119.4(2) . .
F37 C81 C80 119.9(2) . .
F37 C81 C82 120.8(2) . .
C80 C81 C82 119.3(2) . .
F38 C82 C81 115.8(2) . .
F38 C82 C77 119.70(19) . .
C81 C82 C77 124.5(2) . .
C84 C83 C88 113.0(2) . .
C84 C83 B2 119.73(19) . .
C88 C83 B2 127.1(2) . .
F39 C84 C85 115.5(2) . .
F39 C84 C83 119.1(2) . .
C85 C84 C83 125.4(2) . .
F40 C85 C84 120.9(2) . .
F40 C85 C86 120.4(2) . .
C84 C85 C86 118.7(2) . .
F41 C86 C87 120.2(2) . .
F41 C86 C85 120.5(2) . .
C87 C86 C85 119.3(2) . .
F42 C87 C86 119.5(2) . .
F42 C87 C88 120.5(2) . .
C86 C87 C88 119.9(2) . .
F43 C88 C87 114.86(19) . .
F43 C88 C83 121.5(2) . .
C87 C88 C83 123.6(2) . .
C90 C89 C94 112.8(2) . .
C90 C89 B2 127.1(2) . .
C94 C89 B2 120.0(2) . .
F44 C90 C89 121.1(2) . .
F44 C90 C91 114.9(2) . .
C89 C90 C91 124.0(2) . .
F45 C91 C92 119.4(2) . .
F45 C91 C90 120.6(2) . .
C92 C91 C90 120.0(2) . .
F46 C92 C91 120.3(2) . .
F46 C92 C93 120.9(2) . .
C91 C92 C93 118.7(2) . .
F47 C93 C92 119.8(2) . .
F47 C93 C94 120.7(2) . .
C92 C93 C94 119.5(2) . .
F48 C94 C93 116.1(2) . .
F48 C94 C89 119.0(2) . .
C93 C94 C89 124.9(2) . .
C89 B2 C71 102.80(18) . .
C89 B2 C83 113.52(18) . .
C71 B2 C83 112.73(19) . .
C89 B2 C77 113.02(19) . .
C71 B2 C77 113.67(18) . .
C83 B2 C77 101.56(17) . .
C96 O2 C97 112.80(19) . .
C96 O2 Si2 120.47(15) . .
C97 O2 Si2 122.87(15) . .
C96 C95 H951 109.5 . .
C96 C95 H952 109.5 . .
H951 C95 H952 109.5 . .
C96 C95 H953 109.5 . .
H951 C95 H953 109.5 . .
H952 C95 H953 109.5 . .
C95 C96 O2 110.5(2) . .
C95 C96 H961 109.6 . .
O2 C96 H961 109.6 . .
C95 C96 H962 109.6 . .
O2 C96 H962 109.6 . .
H961 C96 H962 108.1 . .
C98 C97 O2 112.9(3) . .
C98 C97 H971 109.0 . .
O2 C97 H971 109.0 . .
C98 C97 H972 109.0 . .
O2 C97 H972 109.0 . .
H971 C97 H972 107.8 . .
C97 C98 H981 109.5 . .
C97 C98 H982 109.5 . .
H981 C98 H982 109.5 . .
C97 C98 H983 109.5 . .
H981 C98 H983 109.5 . .
H982 C98 H983 109.5 . .
C102 C101 C101 115.0(3) . 2_565
C102 C101 H101 108.5 . .
C101 C101 H101 108.5 2_565 .
C102 C101 H102 108.5 . .
C101 C101 H102 108.5 2_565 .
H101 C101 H102 107.5 . .
C101 C102 C103 113.2(3) . .
C101 C102 H103 108.9 . .
C103 C102 H103 108.9 . .
C101 C102 H104 108.9 . .
C103 C102 H104 108.9 . .
H103 C102 H104 107.8 . .
C102 C103 H105 109.5 . .
C102 C103 H106 109.5 . .
H105 C103 H106 109.5 . .
C102 C103 H107 109.5 . .
H105 C103 H107 109.5 . .
H106 C103 H107 109.5 . .

loop_
_geom_bond_atom_site_label_1
_geom_bond_atom_site_label_2
_geom_bond_distance
_geom_bond_site_symmetry_2
Si1 O1 1.7813(17) .
Si1 C20 1.836(3) .
Si1 C19 1.842(3) .
Si1 C1 1.881(2) .
F1 C8 1.359(3) .
F2 C12 1.365(3) .
F3 C14 1.357(3) .
F4 C18 1.359(3) .
C1 C6 1.408(4) .
C1 C2 1.419(3) .
C2 C3 1.392(4) .
C2 C7 1.494(4) .
C3 C4 1.380(4) .
C3 H3 0.9500 .
C4 C5 1.377(4) .
C4 H4 0.9500 .
C5 C6 1.396(3) .
C5 H5 0.9500 .
C6 C13 1.493(3) .
C7 C8 1.375(4) .
C7 C12 1.395(4) .
C8 C9 1.381(4) .
C9 C10 1.385(4) .
C9 H9 0.9500 .
C10 C11 1.377(5) .
C10 H10 0.9500 .
C11 C12 1.373(4) .
C11 H11 0.9500 .
C13 C18 1.386(3) .
C13 C14 1.387(4) .
C14 C15 1.373(4) .
C15 C16 1.383(4) .
C15 H15 0.9500 .
C16 C17 1.374(4) .
C16 H16 0.9500 .
C17 C18 1.369(4) .
C17 H17 0.9500 .
C19 H191 0.9800 .
C19 H192 0.9800 .
C19 H193 0.9800 .
C20 H201 0.9800 .
C20 H202 0.9800 .
C20 H203 0.9800 .
F5 C22 1.356(3) .
F6 C23 1.350(3) .
F7 C24 1.352(3) .
F8 C25 1.350(3) .
F9 C26 1.351(2) .
F10 C28 1.354(2) .
F11 C29 1.352(3) .
F12 C30 1.348(3) .
F13 C31 1.352(3) .
F14 C32 1.349(3) .
F15 C34 1.354(3) .
F16 C35 1.347(3) .
F17 C36 1.345(3) .
F18 C37 1.347(3) .
F19 C38 1.357(2) .
F20 C40 1.356(2) .
F21 C41 1.348(3) .
F22 C42 1.348(3) .
F23 C43 1.348(3) .
F24 C44 1.350(2) .
C21 C22 1.388(3) .
C21 C26 1.391(3) .
C21 B1 1.650(3) .
C22 C23 1.378(3) .
C23 C24 1.369(4) .
C24 C25 1.369(3) .
C25 C26 1.381(3) .
C27 C32 1.384(3) .
C27 C28 1.391(3) .
C27 B1 1.660(3) .
C28 C29 1.380(3) .
C29 C30 1.372(3) .
C30 C31 1.365(4) .
C31 C32 1.385(3) .
C33 C34 1.386(3) .
C33 C38 1.395(3) .
C33 B1 1.652(3) .
C34 C35 1.385(3) .
C35 C36 1.375(4) .
C36 C37 1.373(4) .
C37 C38 1.372(3) .
C39 C40 1.388(3) .
C39 C44 1.394(3) .
C39 B1 1.654(3) .
C40 C41 1.380(3) .
C41 C42 1.372(3) .
C42 C43 1.370(3) .
C43 C44 1.377(3) .
O1 C48A 1.492(3) .
O1 C45A 1.498(3) .
O1 C45B 1.499(4) .
O1 C48B 1.500(4) .
C45A C46A 1.449(14) .
C45A H451 0.9900 .
C45A H452 0.9900 .
C46A C47A 1.529(7) .
C46A H461 0.9900 .
C46A H462 0.9900 .
C47A C48A 1.477(9) .
C47A H471 0.9900 .
C47A H472 0.9900 .
C48A H481 0.9900 .
C48A H482 0.9900 .
C45B C46B 1.48(2) .
C45B H453 0.9900 .
C45B H454 0.9900 .
C46B H463 0.9800 .
C46B H464 0.9800 .
C46B H465 0.9800 .
C47B C48B 1.425(15) .
C47B H473 0.9800 .
C47B H474 0.9800 .
C47B H475 0.9800 .
C48B H483 0.9900 .
C48B H484 0.9900 .
Si2 O2 1.7923(17) .
Si2 C69 1.839(3) .
Si2 C70 1.841(2) .
Si2 C51 1.877(2) .
F25 C58 1.353(3) .
F26 C62 1.360(3) .
F27 C64 1.349(3) .
F28 C68 1.354(3) .
C51 C52 1.413(3) .
C51 C56 1.414(3) .
C52 C53 1.391(3) .
C52 C57 1.497(3) .
C53 C54 1.379(4) .
C53 H53 0.9500 .
C54 C55 1.376(4) .
C54 H54 0.9500 .
C55 C56 1.388(3) .
C55 H55 0.9500 .
C56 C63 1.492(3) .
C57 C58 1.385(4) .
C57 C62 1.390(4) .
C58 C59 1.380(4) .
C59 C60 1.373(5) .
C59 H59 0.9500 .
C60 C61 1.367(5) .
C60 H60 0.9500 .
C61 C62 1.369(4) .
C61 H61 0.9500 .
C63 C64 1.387(4) .
C63 C68 1.391(4) .
C64 C65 1.385(4) .
C65 C66 1.371(4) .
C65 H65 0.9500 .
C66 C67 1.382(4) .
C66 H66 0.9500 .
C67 C68 1.375(4) .
C67 H67 0.9500 .
C69 H691 0.9800 .
C69 H692 0.9800 .
C69 H693 0.9800 .
C70 H701 0.9800 .
C70 H702 0.9800 .
C70 H703 0.9800 .
F29 C72 1.361(3) .
F30 C73 1.337(3) .
F31 C74 1.344(3) .
F32 C75 1.347(3) .
F33 C76 1.347(3) .
F34 C78 1.360(3) .
F35 C79 1.345(3) .
F36 C80 1.349(3) .
F37 C81 1.348(3) .
F38 C82 1.353(3) .
F39 C84 1.364(3) .
F40 C85 1.350(3) .
F41 C86 1.355(3) .
F42 C87 1.352(3) .
F43 C88 1.344(3) .
F44 C90 1.352(3) .
F45 C91 1.354(3) .
F46 C92 1.345(3) .
F47 C93 1.357(3) .
F48 C94 1.358(3) .
C71 C72 1.382(3) .
C71 C76 1.383(3) .
C71 B2 1.656(3) .
C72 C73 1.382(3) .
C73 C74 1.374(4) .
C74 C75 1.373(4) .
C75 C76 1.385(4) .
C77 C78 1.382(3) .
C77 C82 1.391(3) .
C77 B2 1.663(3) .
C78 C79 1.385(4) .
C79 C80 1.375(4) .
C80 C81 1.367(4) .
C81 C82 1.376(3) .
C83 C84 1.388(3) .
C83 C88 1.390(3) .
C83 B2 1.659(3) .
C84 C85 1.367(3) .
C85 C86 1.375(3) .
C86 C87 1.365(4) .
C87 C88 1.380(3) .
C89 C90 1.384(3) .
C89 C94 1.394(3) .
C89 B2 1.645(4) .
C90 C91 1.386(4) .
C91 C92 1.368(4) .
C92 C93 1.370(4) .
C93 C94 1.372(3) .
O2 C96 1.497(3) .
O2 C97 1.500(3) .
C95 C96 1.484(4) .
C95 H951 0.9800 .
C95 H952 0.9800 .
C95 H953 0.9800 .
C96 H961 0.9900 .
C96 H962 0.9900 .
C97 C98 1.494(5) .
C97 H971 0.9900 .
C97 H972 0.9900 .
C98 H981 0.9800 .
C98 H982 0.9800 .
C98 H983 0.9800 .
C101 C102 1.509(4) .
C101 C101 1.518(6) 2_565
C101 H101 0.9900 .
C101 H102 0.9900 .
C102 C103 1.524(5) .
C102 H103 0.9900 .
C102 H104 0.9900 .
C103 H105 0.9800 .
C103 H106 0.9800 .
C103 H107 0.9800 .

loop_
_geom_torsion_atom_site_label_1
_geom_torsion_atom_site_label_2
_geom_torsion_atom_site_label_3
_geom_torsion_atom_site_label_4
_geom_torsion
_geom_torsion_site_symmetry_1
O1 Si1 C1 C6 -111.71(19) .
C20 Si1 C1 C6 134.9(2) .
C19 Si1 C1 C6 -1.9(2) .
O1 Si1 C1 C2 58.13(19) .
C20 Si1 C1 C2 -55.3(2) .
C19 Si1 C1 C2 167.89(19) .
C6 C1 C2 C3 4.4(3) .
Si1 C1 C2 C3 -165.96(19) .
C6 C1 C2 C7 -174.0(2) .
Si1 C1 C2 C7 15.7(3) .
C1 C2 C3 C4 -0.1(4) .
C7 C2 C3 C4 178.4(2) .
C2 C3 C4 C5 -3.3(4) .
C3 C4 C5 C6 2.2(4) .
C4 C5 C6 C1 2.3(4) .
C4 C5 C6 C13 -174.8(2) .
C2 C1 C6 C5 -5.5(3) .
Si1 C1 C6 C5 164.56(19) .
C2 C1 C6 C13 171.4(2) .
Si1 C1 C6 C13 -18.6(3) .
C3 C2 C7 C8 70.5(3) .
C1 C2 C7 C8 -111.0(3) .
C3 C2 C7 C12 -103.2(3) .
C1 C2 C7 C12 75.3(3) .
C12 C7 C8 F1 179.3(2) .
C2 C7 C8 F1 5.1(4) .
C12 C7 C8 C9 -1.7(4) .
C2 C7 C8 C9 -175.8(3) .
F1 C8 C9 C10 -178.6(3) .
C7 C8 C9 C10 2.4(5) .
C8 C9 C10 C11 -1.4(5) .
C9 C10 C11 C12 -0.1(5) .
C10 C11 C12 F2 -178.8(3) .
C10 C11 C12 C7 0.9(4) .
C8 C7 C12 F2 179.7(2) .
C2 C7 C12 F2 -6.1(3) .
C8 C7 C12 C11 -0.1(4) .
C2 C7 C12 C11 174.1(2) .
C5 C6 C13 C18 116.3(3) .
C1 C6 C13 C18 -60.7(3) .
C5 C6 C13 C14 -56.8(3) .
C1 C6 C13 C14 126.2(3) .
C18 C13 C14 F3 179.8(2) .
C6 C13 C14 F3 -6.6(4) .
C18 C13 C14 C15 0.2(4) .
C6 C13 C14 C15 173.8(2) .
F3 C14 C15 C16 -179.3(2) .
C13 C14 C15 C16 0.3(4) .
C14 C15 C16 C17 -0.5(4) .
C15 C16 C17 C18 0.1(4) .
C16 C17 C18 F4 178.7(2) .
C16 C17 C18 C13 0.5(4) .
C14 C13 C18 F4 -178.8(2) .
C6 C13 C18 F4 7.5(3) .
C14 C13 C18 C17 -0.6(4) .
C6 C13 C18 C17 -174.3(2) .
C26 C21 C22 F5 177.35(18) .
B1 C21 C22 F5 5.8(3) .
C26 C21 C22 C23 -1.7(3) .
B1 C21 C22 C23 -173.3(2) .
F5 C22 C23 F6 1.9(3) .
C21 C22 C23 F6 -179.0(2) .
F5 C22 C23 C24 -178.0(2) .
C21 C22 C23 C24 1.2(4) .
F6 C23 C24 F7 1.1(4) .
C22 C23 C24 F7 -179.0(2) .
F6 C23 C24 C25 -179.0(2) .
C22 C23 C24 C25 0.9(4) .
F7 C24 C25 F8 -2.1(3) .
C23 C24 C25 F8 178.0(2) .
F7 C24 C25 C26 177.8(2) .
C23 C24 C25 C26 -2.1(3) .
F8 C25 C26 F9 0.1(3) .
C24 C25 C26 F9 -179.8(2) .
F8 C25 C26 C21 -178.6(2) .
C24 C25 C26 C21 1.5(3) .
C22 C21 C26 F9 -178.23(19) .
B1 C21 C26 F9 -7.4(3) .
C22 C21 C26 C25 0.4(3) .
B1 C21 C26 C25 171.2(2) .
C32 C27 C28 F10 -178.86(18) .
B1 C27 C28 F10 -6.7(3) .
C32 C27 C28 C29 0.9(3) .
B1 C27 C28 C29 173.0(2) .
F10 C28 C29 F11 0.7(3) .
C27 C28 C29 F11 -179.0(2) .
F10 C28 C29 C30 179.4(2) .
C27 C28 C29 C30 -0.3(3) .
F11 C29 C30 F12 -0.6(4) .
C28 C29 C30 F12 -179.4(2) .
F11 C29 C30 C31 178.9(2) .
C28 C29 C30 C31 0.1(4) .
F12 C30 C31 F13 -0.3(4) .
C29 C30 C31 F13 -179.8(2) .
F12 C30 C31 C32 178.9(2) .
C29 C30 C31 C32 -0.6(4) .
C28 C27 C32 F14 178.16(19) .
B1 C27 C32 F14 6.7(3) .
C28 C27 C32 C31 -1.3(3) .
B1 C27 C32 C31 -172.7(2) .
F13 C31 C32 F14 0.9(3) .
C30 C31 C32 F14 -178.3(2) .
F13 C31 C32 C27 -179.6(2) .
C30 C31 C32 C27 1.3(4) .
C38 C33 C34 F15 178.70(19) .
B1 C33 C34 F15 8.4(3) .
C38 C33 C34 C35 0.3(3) .
B1 C33 C34 C35 -170.0(2) .
F15 C34 C35 F16 -0.3(3) .
C33 C34 C35 F16 178.1(2) .
F15 C34 C35 C36 -178.8(2) .
C33 C34 C35 C36 -0.3(4) .
F16 C35 C36 F17 -0.7(3) .
C34 C35 C36 F17 177.8(2) .
F16 C35 C36 C37 -178.8(2) .
C34 C35 C36 C37 -0.4(3) .
F17 C36 C37 F18 1.3(3) .
C35 C36 C37 F18 179.5(2) .
F17 C36 C37 C38 -177.1(2) .
C35 C36 C37 C38 1.0(4) .
F18 C37 C38 F19 -0.7(3) .
C36 C37 C38 F19 177.7(2) .
F18 C37 C38 C33 -179.5(2) .
C36 C37 C38 C33 -1.1(4) .
C34 C33 C38 F19 -178.35(19) .
B1 C33 C38 F19 -7.1(3) .
C34 C33 C38 C37 0.4(3) .
B1 C33 C38 C37 171.7(2) .
C44 C39 C40 F20 -178.57(18) .
B1 C39 C40 F20 -5.4(3) .
C44 C39 C40 C41 0.7(3) .
B1 C39 C40 C41 173.9(2) .
F20 C40 C41 F21 -0.3(3) .
C39 C40 C41 F21 -179.7(2) .
F20 C40 C41 C42 179.0(2) .
C39 C40 C41 C42 -0.3(4) .
F21 C41 C42 F22 -0.2(4) .
C40 C41 C42 F22 -179.5(2) .
F21 C41 C42 C43 179.1(2) .
C40 C41 C42 C43 -0.2(4) .
F22 C42 C43 F23 -0.8(4) .
C41 C42 C43 F23 179.9(2) .
F22 C42 C43 C44 179.6(2) .
C41 C42 C43 C44 0.3(4) .
F23 C43 C44 F24 0.9(3) .
C42 C43 C44 F24 -179.5(2) .
F23 C43 C44 C39 -179.4(2) .
C42 C43 C44 C39 0.1(4) .
C40 C39 C44 F24 179.03(18) .
B1 C39 C44 F24 5.2(3) .
C40 C39 C44 C43 -0.6(3) .
B1 C39 C44 C43 -174.5(2) .
C22 C21 B1 C33 -58.2(3) .
C26 C21 B1 C33 131.5(2) .
C22 C21 B1 C39 65.3(2) .
C26 C21 B1 C39 -105.0(2) .
C22 C21 B1 C27 -173.56(18) .
C26 C21 B1 C27 16.1(3) .
C34 C33 B1 C21 -15.1(3) .
C38 C33 B1 C21 175.15(19) .
C34 C33 B1 C39 -130.9(2) .
C38 C33 B1 C39 59.4(3) .
C34 C33 B1 C27 107.2(2) .
C38 C33 B1 C27 -62.5(2) .
C40 C39 B1 C21 -110.0(2) .
C44 C39 B1 C21 62.8(2) .
C40 C39 B1 C33 13.2(3) .
C44 C39 B1 C33 -174.03(18) .
C40 C39 B1 C27 128.5(2) .
C44 C39 B1 C27 -58.7(2) .
C32 C27 B1 C21 -129.7(2) .
C28 C27 B1 C21 59.4(2) .
C32 C27 B1 C33 107.5(2) .
C28 C27 B1 C33 -63.4(2) .
C32 C27 B1 C39 -15.5(3) .
C28 C27 B1 C39 173.54(18) .
C20 Si1 O1 C48A -18.5(4) .
C19 Si1 O1 C48A 95.2(4) .
C1 Si1 O1 C48A -142.5(4) .
C20 Si1 O1 C45A 177.7(5) .
C19 Si1 O1 C45A -68.6(5) .
C1 Si1 O1 C45A 53.8(5) .
C20 Si1 O1 C45B -170.1(9) .
C19 Si1 O1 C45B -56.4(9) .
C1 Si1 O1 C45B 66.0(9) .
C20 Si1 O1 C48B -40.1(7) .
C19 Si1 O1 C48B 73.6(7) .
C1 Si1 O1 C48B -164.0(7) .
C48A O1 C45A C46A -10.9(8) .
Si1 O1 C45A C46A 154.6(4) .
O1 C45A C46A C47A 28.0(7) .
C45A C46A C47A C48A -37.4(6) .
C46A C47A C48A O1 28.1(5) .
C45A O1 C48A C47A -11.2(7) .
C45B O1 C48A C47A -22.7(10) .
Si1 O1 C48A C47A -175.7(3) .
C48B O1 C45B C46B 65.8(17) .
Si1 O1 C45B C46B -155.7(12) .
C45B O1 C48B C47B -102.6(14) .
Si1 O1 C48B C47B 121.5(11) .
O2 Si2 C51 C52 -106.5(2) .
C69 Si2 C51 C52 5.6(3) .
C70 Si2 C51 C52 141.6(2) .
O2 Si2 C51 C56 62.9(2) .
C69 Si2 C51 C56 175.02(19) .
C70 Si2 C51 C56 -49.0(2) .
C56 C51 C52 C53 -5.4(3) .
Si2 C51 C52 C53 164.2(2) .
C56 C51 C52 C57 171.5(2) .
Si2 C51 C52 C57 -19.0(3) .
C51 C52 C53 C54 1.7(4) .
C57 C52 C53 C54 -175.4(3) .
C52 C53 C54 C55 2.9(5) .
C53 C54 C55 C56 -3.4(5) .
C54 C55 C56 C51 -0.5(4) .
C54 C55 C56 C63 177.0(3) .
C52 C51 C56 C55 4.9(4) .
Si2 C51 C56 C55 -165.2(2) .
C52 C51 C56 C63 -172.5(2) .
Si2 C51 C56 C63 17.5(3) .
C53 C52 C57 C58 116.0(3) .
C51 C52 C57 C58 -61.0(3) .
C53 C52 C57 C62 -58.1(3) .
C51 C52 C57 C62 124.9(3) .
C62 C57 C58 F25 -179.7(2) .
C52 C57 C58 F25 5.7(4) .
C62 C57 C58 C59 -0.7(4) .
C52 C57 C58 C59 -175.3(3) .
F25 C58 C59 C60 178.9(3) .
C57 C58 C59 C60 0.0(4) .
C58 C59 C60 C61 0.6(5) .
C59 C60 C61 C62 -0.3(5) .
C60 C61 C62 F26 -179.3(3) .
C60 C61 C62 C57 -0.5(4) .
C58 C57 C62 F26 179.8(2) .
C52 C57 C62 F26 -5.6(4) .
C58 C57 C62 C61 1.0(4) .
C52 C57 C62 C61 175.6(3) .
C55 C56 C63 C64 74.6(3) .
C51 C56 C63 C64 -107.9(3) .
C55 C56 C63 C68 -97.1(3) .
C51 C56 C63 C68 80.3(3) .
C68 C63 C64 F27 179.2(2) .
C56 C63 C64 F27 7.1(4) .
C68 C63 C64 C65 -1.1(4) .
C56 C63 C64 C65 -173.3(2) .
F27 C64 C65 C66 -178.7(2) .
C63 C64 C65 C66 1.7(4) .
C64 C65 C66 C67 -1.2(4) .
C65 C66 C67 C68 0.2(4) .
C66 C67 C68 F28 -178.5(2) .
C66 C67 C68 C63 0.4(4) .
C64 C63 C68 F28 179.0(2) .
C56 C63 C68 F28 -8.6(4) .
C64 C63 C68 C67 0.0(4) .
C56 C63 C68 C67 172.4(2) .
C76 C71 C72 F29 -177.4(2) .
B2 C71 C72 F29 -2.7(4) .
C76 C71 C72 C73 3.1(4) .
B2 C71 C72 C73 177.8(2) .
F29 C72 C73 F30 -0.6(3) .
C71 C72 C73 F30 179.0(2) .
F29 C72 C73 C74 178.9(2) .
C71 C72 C73 C74 -1.5(4) .
F30 C73 C74 F31 -0.7(4) .
C72 C73 C74 F31 179.7(2) .
F30 C73 C74 C75 179.4(2) .
C72 C73 C74 C75 -0.1(4) .
F31 C74 C75 F32 0.7(4) .
C73 C74 C75 F32 -179.4(2) .
F31 C74 C75 C76 -180.0(2) .
C73 C74 C75 C76 -0.1(4) .
C72 C71 C76 F33 177.8(2) .
B2 C71 C76 F33 2.6(3) .
C72 C71 C76 C75 -3.3(4) .
B2 C71 C76 C75 -178.5(2) .
F32 C75 C76 F33 0.2(4) .
C74 C75 C76 F33 -179.1(2) .
F32 C75 C76 C71 -178.7(2) .
C74 C75 C76 C71 2.0(4) .
C82 C77 C78 F34 177.3(2) .
B2 C77 C78 F34 2.8(4) .
C82 C77 C78 C79 -1.8(4) .
B2 C77 C78 C79 -176.3(3) .
F34 C78 C79 F35 1.1(4) .
C77 C78 C79 F35 -179.8(3) .
F34 C78 C79 C80 -179.1(3) .
C77 C78 C79 C80 0.1(5) .
F35 C79 C80 F36 0.3(4) .
C78 C79 C80 F36 -179.6(3) .
F35 C79 C80 C81 -179.0(3) .
C78 C79 C80 C81 1.2(4) .
F36 C80 C81 F37 -0.4(4) .
C79 C80 C81 F37 178.9(2) .
F36 C80 C81 C82 -179.9(2) .
C79 C80 C81 C82 -0.6(4) .
F37 C81 C82 F38 -0.8(3) .
C80 C81 C82 F38 178.7(2) .
F37 C81 C82 C77 179.2(2) .
C80 C81 C82 C77 -1.3(4) .
C78 C77 C82 F38 -177.6(2) .
B2 C77 C82 F38 -2.6(3) .
C78 C77 C82 C81 2.4(4) .
B2 C77 C82 C81 177.4(2) .
C88 C83 C84 F39 -177.46(18) .
B2 C83 C84 F39 -2.0(3) .
C88 C83 C84 C85 3.2(3) .
B2 C83 C84 C85 178.6(2) .
F39 C84 C85 F40 -2.4(3) .
C83 C84 C85 F40 177.0(2) .
F39 C84 C85 C86 178.2(2) .
C83 C84 C85 C86 -2.4(4) .
F40 C85 C86 F41 0.6(3) .
C84 C85 C86 F41 180.0(2) .
F40 C85 C86 C87 -179.7(2) .
C84 C85 C86 C87 -0.3(3) .
F41 C86 C87 F42 0.8(3) .
C85 C86 C87 F42 -178.9(2) .
F41 C86 C87 C88 -178.4(2) .
C85 C86 C87 C88 1.9(3) .
F42 C87 C88 F43 -0.1(3) .
C86 C87 C88 F43 179.1(2) .
F42 C87 C88 C83 179.83(19) .
C86 C87 C88 C83 -1.0(3) .
C84 C83 C88 F43 178.48(18) .
B2 C83 C88 F43 3.4(3) .
C84 C83 C88 C87 -1.4(3) .
B2 C83 C88 C87 -176.5(2) .
C94 C89 C90 F44 -178.1(2) .
B2 C89 C90 F44 -3.4(3) .
C94 C89 C90 C91 2.6(3) .
B2 C89 C90 C91 177.2(2) .
F44 C90 C91 F45 1.5(3) .
C89 C90 C91 F45 -179.2(2) .
F44 C90 C91 C92 -179.6(2) .
C89 C90 C91 C92 -0.2(4) .
F45 C91 C92 F46 -1.6(4) .
C90 C91 C92 F46 179.4(2) .
F45 C91 C92 C93 177.9(2) .
C90 C91 C92 C93 -1.1(4) .
F46 C92 C93 F47 -0.6(4) .
C91 C92 C93 F47 179.9(2) .
F46 C92 C93 C94 179.2(2) .
C91 C92 C93 C94 -0.3(4) .
F47 C93 C94 F48 2.1(3) .
C92 C93 C94 F48 -177.7(2) .
F47 C93 C94 C89 -177.1(2) .
C92 C93 C94 C89 3.1(4) .
C90 C89 C94 F48 176.75(19) .
B2 C89 C94 F48 1.7(3) .
C90 C89 C94 C93 -4.1(3) .
B2 C89 C94 C93 -179.1(2) .
C90 C89 B2 C71 -102.2(2) .
C94 C89 B2 C71 72.1(2) .
C90 C89 B2 C83 135.8(2) .
C94 C89 B2 C83 -49.9(3) .
C90 C89 B2 C77 20.8(3) .
C94 C89 B2 C77 -164.90(19) .
C72 C71 B2 C89 -105.0(3) .
C76 C71 B2 C89 69.4(2) .
C72 C71 B2 C83 17.6(3) .
C76 C71 B2 C83 -168.0(2) .
C72 C71 B2 C77 132.5(2) .
C76 C71 B2 C77 -53.1(3) .
C84 C83 B2 C89 167.45(19) .
C88 C83 B2 C89 -17.8(3) .
C84 C83 B2 C71 51.1(3) .
C88 C83 B2 C71 -134.1(2) .
C84 C83 B2 C77 -70.9(2) .
C88 C83 B2 C77 103.9(2) .
C78 C77 B2 C89 -133.6(3) .
C82 C77 B2 C89 52.1(3) .
C78 C77 B2 C71 -16.9(4) .
C82 C77 B2 C71 168.8(2) .
C78 C77 B2 C83 104.4(3) .
C82 C77 B2 C83 -69.8(3) .
C69 Si2 O2 C96 71.92(19) .
C70 Si2 O2 C96 -42.2(2) .
C51 Si2 O2 C96 -164.24(18) .
C69 Si2 O2 C97 -84.3(2) .
C70 Si2 O2 C97 161.5(2) .
C51 Si2 O2 C97 39.5(2) .
C97 O2 C96 C95 -83.5(3) .
Si2 O2 C96 C95 118.0(2) .
C96 O2 C97 C98 -83.7(3) .
Si2 O2 C97 C98 74.2(3) .
C101 C101 C102 C103 177.8(3) 2_565
